data_7049355
loop_
_publ_author_name
'Hey, Daniela A.'
'Fischer, Pauline J.'
'Baratta, Walter'
'K\"uhn, Fritz E'

_publ_section_title
;
 Ru(O<sub>2</sub>CCF<sub>3</sub>)<sub>2</sub>(PPh<sub>3</sub>)<sub>2</sub>
 and ruthenium phosphine complexes bearing fluoroacetate ligands:
 synthesis, characterization and catalytic activity.
;
_journal_issue 14
_journal_name_full 'Dalton transactions (Cambridge, England : 2003)'
_journal_page_first 4625
_journal_page_last 4635
_journal_paper_doi 10.1039/c9dt00334g
_journal_volume 48
_journal_year 2019
_chemical_compound_source 'see text'
_chemical_formula_moiety 'C78 H68 Cl F3 O7 P4 Ru2, 2(C H2 Cl2)'
_chemical_formula_sum 'C80 H72 Cl5 F3 O7 P4 Ru2'
_chemical_formula_weight 1705.65
_space_group_IT_number 14
_space_group_name_Hall '-P 2yn'
_space_group_name_H-M_alt 'P 1 21/n 1'
_symmetry_cell_setting monoclinic
_symmetry_Int_Tables_number 14
_symmetry_space_group_name_Hall '-P 2yn'
_symmetry_space_group_name_H-M 'P 1 21/n 1'
_atom_sites_solution_hydrogens mixed
_audit_update_record
;
2019-01-22 deposited with the CCDC.    2019-03-07 downloaded from the CCDC.
;
_cell_angle_alpha 90
_cell_angle_beta 100.978(13)
_cell_angle_gamma 90
_cell_formula_units_Z 4
_cell_length_a 13.584(3)
_cell_length_b 39.646(9)
_cell_length_c 14.247(3)
_cell_measurement_reflns_used 9587
_cell_measurement_temperature 100
_cell_measurement_theta_max 25.3737
_cell_measurement_theta_min 2.3021
_cell_volume 7532(3)
_computing_cell_refinement 'SAINT (Bruker, 2017)'
_computing_data_collection 'APEX III Control Software (Bruker, 2016)'
_computing_data_reduction 'SAINT (Bruker, 2017)'
_computing_molecular_graphics 'PLATON (Spek, 2011)'
_computing_publication_material 'PLATON (Spek, 2011), enCIFer (Allen, 2014)'
_computing_structure_refinement 'SHELXL2014 (Sheldrick, 2014), SHELXLE (Huebschle, 2011)'
_computing_structure_solution 'SHELXT (Sheldrick, 2015)'
_diffrn_ambient_temperature 100
_diffrn_detector ' CCD '
_diffrn_detector_area_resol_mean 16
_diffrn_measured_fraction_theta_full 1.000
_diffrn_measured_fraction_theta_max 1.000
_diffrn_measurement_device ' \k-geometry diffractometer '
_diffrn_measurement_device_type ' Apex II CCD '
_diffrn_measurement_method ' phi- and omega-rotation '
_diffrn_radiation_monochromator 'Triumph monochromator'
_diffrn_radiation_probe x-ray
_diffrn_radiation_source 'fine-focus sealed tube'
_diffrn_radiation_type MoK\a
_diffrn_radiation_wavelength 0.71073
_diffrn_reflns_av_R_equivalents 0.0967
_diffrn_reflns_av_unetI/netI 0.0775
_diffrn_reflns_limit_h_max 16
_diffrn_reflns_limit_h_min -16
_diffrn_reflns_limit_k_max 46
_diffrn_reflns_limit_k_min -47
_diffrn_reflns_limit_l_max 16
_diffrn_reflns_limit_l_min -16
_diffrn_reflns_number 76154
_diffrn_reflns_reduction_process
;
;
_diffrn_reflns_theta_full 25.03
_diffrn_reflns_theta_max 25.03
_diffrn_reflns_theta_min 1.03
_exptl_absorpt_coefficient_mu 0.725
_exptl_absorpt_correction_T_max 0.7453
_exptl_absorpt_correction_T_min 0.6422
_exptl_absorpt_correction_type multi-scan
_exptl_absorpt_process_details 'SADABS 2016/2, Bruker, 2016'
_exptl_crystal_colour 'clear yellow'
_exptl_crystal_density_diffrn 1.504
_exptl_crystal_density_method 'Not Measured'
_exptl_crystal_description fragment
_exptl_crystal_F_000 3472
_exptl_crystal_size_max 0.272
_exptl_crystal_size_mid 0.172
_exptl_crystal_size_min 0.103
_platon_squeeze_details
;
The unit cell contains 2 disordered molecules of dichloro methane which were
treated as a diffuse contribution to the overall scattering without specific
atom positions by SQUEEZE/PLATON.
;
_refine_diff_density_max 1.444
_refine_diff_density_min -1.629
_refine_diff_density_rms 0.113
_refine_ls_extinction_method none
_refine_ls_goodness_of_fit_ref 1.025
_refine_ls_hydrogen_treatment mixed
_refine_ls_matrix_type full
_refine_ls_number_parameters 965
_refine_ls_number_reflns 13286
_refine_ls_number_restraints 104
_refine_ls_restrained_S_all 1.025
_refine_ls_R_factor_all 0.0832
_refine_ls_R_factor_gt 0.0486
_refine_ls_shift/su_max 0.001
_refine_ls_shift/su_mean 0.000
_refine_ls_structure_factor_coef Fsqd
_refine_ls_weighting_details 'W=1/[\S^2^(FO^2^)+(0.0569P)^2^+10.9186P] WHERE P=(FO^2^+2FC^2^)/3'
_refine_ls_weighting_scheme calc
_refine_ls_wR_factor_gt 0.1102
_refine_ls_wR_factor_ref 0.1249
_reflns_number_gt 9354
_reflns_number_total 13286
_reflns_threshold_expression I>2\s(I)
_cod_data_source_file c9dt00334g2.cif
_cod_data_source_block complex4
_cod_depositor_comments 'Adding full bibliography for 7049354--7049361.cif.'
_cod_original_sg_symbol_H-M 'P 21/n'
_cod_database_code 7049355
_platon_squeeze_void_probe_radius 1.20

loop_
_space_group_symop_id
_space_group_symop_operation_xyz
1 x,y,z
2 1/2-x,1/2+y,1/2-z
3 -x,-y,-z
4 1/2+x,1/2-y,1/2+z

loop_
_atom_site_aniso_label
_atom_site_aniso_U_11
_atom_site_aniso_U_22
_atom_site_aniso_U_33
_atom_site_aniso_U_23
_atom_site_aniso_U_13
_atom_site_aniso_U_12
Ru1 0.0071(2) 0.0119(2) 0.0132(2) 0.0002(2) 0.0017(1) 0.0002(2)
Ru2 0.0079(2) 0.0126(2) 0.0134(2) -0.0003(2) 0.0018(1) 0.0003(2)
Cl1 0.0088(5) 0.0175(7) 0.0134(6) 0.0013(5) 0.0021(4) 0.0018(5)
P1 0.0086(6) 0.0129(7) 0.0161(6) -0.0001(5) 0.0021(5) 0.0007(5)
P2 0.0102(6) 0.0139(8) 0.0151(6) 0.0004(5) 0.0025(5) 0.0007(5)
Cl2 0.0636(11) 0.0418(11) 0.0472(10) 0.0093(8) 0.0200(8) 0.0149(9)
P3 0.0111(6) 0.0128(8) 0.0181(7) 0.0000(6) 0.0029(5) 0.0007(5)
Cl3 0.0276(8) 0.0673(13) 0.0374(9) -0.0139(8) 0.0032(6) -0.0188(8)
P4 0.0094(6) 0.0137(7) 0.0144(6) 0.0004(5) 0.0019(5) -0.0010(5)
Cl4A 0.084(2) 0.150(2) 0.086(2) 0.013(2) 0.0154(17) -0.006(2)
Cl5A 0.074(2) 0.141(2) 0.084(2) 0.010(2) 0.0097(18) -0.011(2)
Cl4 0.083(2) 0.150(3) 0.087(2) 0.010(2) 0.012(2) -0.007(2)
Cl5 0.078(2) 0.144(2) 0.086(3) 0.010(2) 0.009(2) -0.010(2)
F1 0.0314(18) 0.029(2) 0.0293(17) 0.0018(15) -0.0096(14) -0.0060(15)
F2 0.0255(17) 0.030(2) 0.051(2) -0.0136(16) 0.0239(15) -0.0151(15)
F3 0.027(2) 0.088(4) 0.031(2) 0.006(2) -0.0064(17) 0.013(2)
F3A 0.025(7) 0.071(8) 0.027(7) -0.014(6) 0.000(6) 0.015(6)
O1 0.0111(17) 0.007(2) 0.0181(19) -0.0012(16) 0.0015(14) 0.0004(16)
O2 0.0101(16) 0.015(2) 0.0182(17) -0.0002(15) 0.0031(13) -0.0007(14)
O3 0.0073(15) 0.016(2) 0.0173(18) -0.0020(15) 0.0024(13) 0.0004(14)
O4 0.0090(15) 0.014(2) 0.0158(17) -0.0030(15) 0.0010(13) 0.0006(14)
O5 0.0192(18) 0.015(2) 0.0177(18) 0.0008(15) 0.0023(14) -0.0018(15)
O6 0.0161(17) 0.015(2) 0.0138(17) -0.0020(15) 0.0029(13) 0.0017(15)
O7 0.0132(17) 0.031(2) 0.026(2) -0.0017(18) 0.0001(15) 0.0006(17)
C1 0.010(2) 0.014(3) 0.021(3) 0.002(2) 0.0061(19) 0.000(2)
C2 0.016(2) 0.012(3) 0.020(3) 0.004(2) 0.006(2) -0.001(2)
C3 0.015(2) 0.016(3) 0.026(3) 0.003(2) 0.003(2) -0.002(2)
C4 0.010(2) 0.023(3) 0.029(3) 0.004(3) 0.003(2) 0.000(2)
C5 0.012(3) 0.036(4) 0.041(3) -0.007(3) 0.009(2) 0.006(3)
C6 0.019(3) 0.028(4) 0.027(3) -0.006(3) 0.005(2) 0.005(2)
C7 0.009(2) 0.014(3) 0.022(3) -0.005(2) 0.0009(19) -0.002(2)
C8 0.014(2) 0.023(3) 0.023(3) -0.007(2) 0.003(2) 0.001(2)
C9 0.017(3) 0.035(4) 0.023(3) -0.008(3) 0.000(2) 0.007(3)
C10 0.024(3) 0.045(4) 0.025(3) -0.018(3) 0.000(2) 0.006(3)
C11 0.022(3) 0.024(4) 0.051(4) -0.017(3) 0.001(3) 0.000(3)
C12 0.015(3) 0.020(3) 0.036(3) -0.005(3) -0.001(2) 0.004(2)
C13 0.018(3) 0.011(3) 0.023(3) 0.002(2) 0.006(2) 0.005(2)
C14 0.019(3) 0.012(3) 0.031(3) 0.006(2) 0.002(2) 0.000(2)
C15 0.024(3) 0.027(4) 0.046(4) 0.002(3) 0.006(3) -0.008(3)
C16 0.029(3) 0.026(4) 0.045(4) 0.015(3) 0.012(3) -0.001(3)
C17 0.028(3) 0.028(4) 0.031(3) 0.010(3) 0.009(2) 0.003(3)
C18 0.014(2) 0.019(3) 0.031(3) 0.006(2) 0.009(2) 0.003(2)
C19 0.010(2) 0.012(3) 0.018(3) 0.002(2) 0.0000(19) 0.003(2)
C20 0.015(2) 0.015(3) 0.021(3) 0.002(2) 0.008(2) -0.002(2)
C21 0.018(3) 0.020(3) 0.017(3) -0.003(2) 0.001(2) 0.002(2)
C22 0.013(2) 0.022(3) 0.024(3) -0.004(2) -0.002(2) -0.005(2)
C23 0.010(2) 0.016(3) 0.027(3) -0.001(2) 0.002(2) -0.003(2)
C24 0.017(2) 0.010(3) 0.020(3) 0.001(2) 0.003(2) 0.002(2)
C25 0.015(2) 0.013(3) 0.015(2) -0.002(2) 0.0043(19) -0.006(2)
C26 0.017(2) 0.013(3) 0.018(3) -0.002(2) 0.002(2) 0.001(2)
C27 0.021(3) 0.028(4) 0.027(3) -0.006(3) 0.011(2) 0.002(3)
C28 0.036(3) 0.034(4) 0.024(3) 0.001(3) 0.017(3) 0.002(3)
C29 0.035(3) 0.023(3) 0.013(3) 0.001(2) 0.006(2) -0.004(3)
C30 0.018(3) 0.015(3) 0.020(3) -0.003(2) 0.003(2) -0.001(2)
C31 0.015(2) 0.019(3) 0.014(2) 0.002(2) 0.007(2) 0.002(2)
C32 0.016(2) 0.019(3) 0.019(3) 0.002(2) 0.002(2) 0.000(2)
C33 0.020(3) 0.025(3) 0.021(3) 0.004(2) 0.003(2) 0.001(3)
C34 0.026(3) 0.024(3) 0.020(3) 0.004(2) 0.009(2) 0.003(3)
C35 0.020(3) 0.020(3) 0.023(3) 0.000(2) 0.010(2) -0.007(2)
C36 0.013(2) 0.015(3) 0.017(3) 0.002(2) 0.0021(19) 0.000(2)
C37 0.011(2) 0.017(3) 0.020(3) 0.003(2) 0.0040(19) 0.001(2)
C38 0.019(3) 0.019(3) 0.021(3) -0.001(2) 0.003(2) 0.001(2)
C39 0.023(3) 0.030(4) 0.028(3) 0.008(3) 0.009(2) -0.004(3)
C40 0.025(3) 0.018(3) 0.036(3) 0.007(3) 0.008(2) -0.005(3)
C41 0.029(3) 0.013(3) 0.030(3) -0.003(2) -0.004(2) -0.005(3)
C42 0.022(3) 0.021(3) 0.020(3) 0.005(2) 0.000(2) 0.002(2)
C43 0.014(2) 0.020(3) 0.013(2) -0.003(2) 0.0008(19) 0.001(2)
C44 0.018(3) 0.029(4) 0.037(3) 0.014(3) 0.004(2) 0.005(3)
C45 0.023(3) 0.033(4) 0.057(4) 0.018(3) 0.003(3) 0.010(3)
C46 0.011(3) 0.042(4) 0.045(4) 0.007(3) 0.003(2) 0.007(3)
C47 0.014(3) 0.033(4) 0.029(3) 0.001(3) 0.000(2) 0.000(3)
C48 0.013(2) 0.023(3) 0.018(3) 0.001(2) 0.000(2) -0.001(2)
C49 0.015(2) 0.017(3) 0.012(2) 0.006(2) 0.0005(19) 0.006(2)
C50 0.019(3) 0.021(3) 0.015(3) 0.003(2) -0.002(2) 0.003(2)
C51 0.028(3) 0.019(3) 0.021(3) 0.000(2) -0.005(2) 0.002(3)
C52 0.040(3) 0.030(4) 0.018(3) -0.006(3) -0.002(2) 0.011(3)
C53 0.026(3) 0.036(4) 0.020(3) 0.000(3) 0.003(2) 0.014(3)
C54 0.020(3) 0.022(3) 0.015(3) 0.003(2) -0.002(2) 0.000(2)
C55 0.005(2) 0.020(3) 0.014(2) -0.001(2) 0.0017(18) 0.003(2)
C56 0.016(2) 0.023(3) 0.023(3) -0.003(2) 0.005(2) 0.003(2)
C57 0.022(3) 0.029(4) 0.024(3) 0.005(3) 0.004(2) 0.010(3)
C58 0.019(3) 0.042(4) 0.014(3) -0.003(3) -0.002(2) 0.010(3)
C59 0.016(3) 0.034(4) 0.022(3) -0.011(3) 0.004(2) -0.005(2)
C60 0.016(2) 0.022(3) 0.022(3) -0.004(2) 0.006(2) 0.001(2)
C61 0.010(2) 0.021(3) 0.015(2) 0.002(2) 0.0067(19) 0.000(2)
C62 0.012(2) 0.022(3) 0.019(3) -0.001(2) 0.002(2) -0.001(2)
C63 0.016(2) 0.020(3) 0.020(3) 0.000(2) 0.001(2) 0.006(2)
C64 0.022(3) 0.013(3) 0.018(3) -0.004(2) 0.006(2) -0.002(2)
C65 0.016(3) 0.018(3) 0.016(3) -0.002(2) -0.001(2) -0.003(2)
C66 0.012(2) 0.014(3) 0.020(3) 0.000(2) 0.003(2) 0.002(2)
C67 0.006(2) 0.024(3) 0.014(2) 0.004(2) -0.0003(18) 0.000(2)
C68 0.017(3) 0.016(3) 0.027(3) 0.001(2) 0.002(2) -0.001(2)
C69 0.018(3) 0.027(4) 0.026(3) 0.000(2) 0.011(2) 0.004(2)
C70 0.017(3) 0.033(4) 0.029(3) 0.006(3) 0.011(2) -0.002(3)
C71 0.018(3) 0.016(3) 0.029(3) 0.005(2) 0.004(2) -0.002(2)
C72 0.012(2) 0.023(3) 0.019(3) 0.000(2) 0.000(2) 0.000(2)
C73 0.011(2) 0.014(3) 0.020(3) 0.001(2) 0.006(2) 0.003(2)
C74 0.024(3) 0.018(3) 0.021(3) 0.003(2) -0.002(2) -0.003(2)
C75 0.011(2) 0.010(3) 0.021(3) 0.002(2) 0.000(2) 0.000(2)
C76 0.018(3) 0.028(4) 0.033(3) -0.012(3) 0.012(2) -0.009(2)
C77 0.023(3) 0.012(3) 0.026(3) 0.001(2) 0.004(2) 0.000(2)
C78 0.021(4) 0.064(5) 0.020(4) -0.010(4) 0.000(3) 0.012(3)
C78A 0.023(5) 0.067(6) 0.023(6) -0.009(5) -0.001(5) 0.014(5)
C79 0.031(3) 0.038(4) 0.033(3) -0.008(3) 0.005(3) -0.001(3)
C80A 0.080(2) 0.146(2) 0.085(2) 0.011(2) 0.0124(18) -0.009(2)
C80 0.080(2) 0.146(2) 0.085(2) 0.011(2) 0.0121(18) -0.009(2)

loop_
_atom_site_label
_atom_site_type_symbol
_atom_site_thermal_displace_type
_atom_site_fract_x
_atom_site_fract_y
_atom_site_fract_z
_atom_site_occupancy
_atom_site_U_iso_or_equiv
_atom_site_calc_flag
_atom_site_refinement_flags
_atom_site_disorder_assembly
_atom_site_disorder_group
Ru1 Ru Uani 0.79890(3) 0.36153(2) 0.54299(3) 1.000 0.0108(1) d . . .
Ru2 Ru Uani 0.69977(3) 0.38651(2) 0.74034(3) 1.000 0.0113(1) d . . .
Cl1 Cl Uani 0.65094(8) 0.39084(3) 0.57313(8) 1.000 0.0132(3) d . . .
P1 P Uani 0.94704(9) 0.33469(3) 0.53737(9) 1.000 0.0126(4) d . . .
P2 P Uani 0.76088(9) 0.37807(3) 0.38720(9) 1.000 0.0131(4) d . . .
Cl2 Cl Uani 0.25692(14) 0.32199(5) 0.13591(12) 1.000 0.0496(6) d . . .
P3 P Uani 0.61317(9) 0.43469(3) 0.75670(9) 1.000 0.0140(4) d . . .
Cl3 Cl Uani 0.43946(11) 0.29197(5) 0.24677(11) 1.000 0.0445(6) d . . .
P4 P Uani 0.58507(9) 0.34850(3) 0.77455(9) 1.000 0.0126(4) d . . .
Cl4A Cl Uani 0.2172(4) 0.41855(13) 0.1017(3) 0.675(5) 0.1068(12) d UP A 2
Cl5A Cl Uani 0.1793(6) 0.4395(3) -0.0923(5) 0.675(5) 0.1004(12) d UP A 2
Cl4 Cl Uani 0.1465(8) 0.4234(3) 0.1109(6) 0.325(5) 0.1072(14) d UP A 1
Cl5 Cl Uani 0.1671(14) 0.4393(7) -0.0699(11) 0.325(5) 0.1035(14) d UP A 1
F1 F Uani 0.5786(2) 0.27278(8) 0.4262(2) 1.000 0.0319(11) d . . .
F2 F Uani 1.0268(2) 0.44870(8) 0.6357(2) 1.000 0.0333(11) d . . .
F3 F Uani 0.9907(3) 0.36638(13) 1.0506(3) 0.837(7) 0.0502(16) d UP B 3
F3A F Uani 0.8711(14) 0.4003(6) 1.0534(14) 0.163(7) 0.042(4) d UP B 4
O1 O Uani 0.8046(3) 0.34856(11) 0.6977(2) 1.000 0.0122(11) d . . .
O2 O Uani 0.8245(2) 0.41812(8) 0.7297(2) 1.000 0.0144(10) d . . .
O3 O Uani 0.8858(2) 0.40316(8) 0.5975(2) 1.000 0.0135(10) d . . .
O4 O Uani 0.7050(2) 0.31984(8) 0.5021(2) 1.000 0.0131(10) d . . .
O5 O Uani 0.7582(2) 0.28861(9) 0.6341(2) 1.000 0.0175(11) d . . .
O6 O Uani 0.7734(2) 0.38416(8) 0.8843(2) 1.000 0.0150(10) d . . .
O7 O Uani 0.9211(2) 0.36434(10) 0.8590(2) 1.000 0.0239(11) d . . .
C1 C Uani 0.4764(3) 0.43523(13) 0.7125(3) 1.000 0.0146(16) d . . .
C2 C Uani 0.4340(3) 0.41455(13) 0.6362(3) 1.000 0.0157(16) d . . .
C3 C Uani 0.3314(3) 0.41355(13) 0.6048(4) 1.000 0.0191(16) d . . .
C4 C Uani 0.2694(4) 0.43368(14) 0.6477(4) 1.000 0.0208(16) d . . .
C5 C Uani 0.3101(4) 0.45473(16) 0.7224(4) 1.000 0.0292(19) d . . .
C6 C Uani 0.4129(4) 0.45541(15) 0.7555(4) 1.000 0.0246(19) d . . .
C7 C Uani 0.6267(3) 0.45542(13) 0.8738(3) 1.000 0.0153(16) d . . .
C8 C Uani 0.6421(3) 0.43524(14) 0.9558(3) 1.000 0.0201(16) d . . .
C9 C Uani 0.6500(4) 0.45002(15) 1.0449(4) 1.000 0.0255(19) d . . .
C10 C Uani 0.6421(4) 0.48423(17) 1.0540(4) 1.000 0.0320(19) d . . .
C11 C Uani 0.6257(4) 0.50458(16) 0.9742(4) 1.000 0.033(2) d . . .
C12 C Uani 0.6175(4) 0.49004(14) 0.8841(4) 1.000 0.0244(17) d . . .
C13 C Uani 0.6557(4) 0.46828(13) 0.6842(3) 1.000 0.0171(17) d . . .
C14 C Uani 0.7396(4) 0.48749(13) 0.7216(4) 1.000 0.0210(17) d . . .
C15 C Uani 0.7763(4) 0.51156(15) 0.6665(4) 1.000 0.032(2) d . . .
C16 C Uani 0.7301(4) 0.51661(15) 0.5723(4) 1.000 0.033(2) d . . .
C17 C Uani 0.6463(4) 0.49729(15) 0.5340(4) 1.000 0.0286(19) d . . .
C18 C Uani 0.6089(4) 0.47354(14) 0.5896(4) 1.000 0.0207(16) d . . .
C19 C Uani 0.4719(3) 0.33538(13) 0.6892(3) 1.000 0.0137(16) d . . .
C20 C Uani 0.4812(4) 0.32945(13) 0.5953(3) 1.000 0.0164(16) d . . .
C21 C Uani 0.4051(4) 0.31393(13) 0.5318(3) 1.000 0.0186(17) d . . .
C22 C Uani 0.3169(4) 0.30473(14) 0.5607(4) 1.000 0.0204(16) d . . .
C23 C Uani 0.3057(3) 0.31078(13) 0.6525(4) 1.000 0.0179(16) d . . .
C24 C Uani 0.3822(3) 0.32614(12) 0.7168(3) 1.000 0.0157(16) d . . .
C25 C Uani 0.5378(3) 0.35873(13) 0.8832(3) 1.000 0.0141(14) d . . .
C26 C Uani 0.4523(3) 0.37873(13) 0.8795(3) 1.000 0.0162(16) d . . .
C27 C Uani 0.4205(4) 0.38826(14) 0.9627(4) 1.000 0.0245(19) d . . .
C28 C Uani 0.4740(4) 0.37853(15) 1.0509(4) 1.000 0.0299(19) d . . .
C29 C Uani 0.5594(4) 0.35901(14) 1.0561(4) 1.000 0.0235(17) d . . .
C30 C Uani 0.5910(4) 0.34947(13) 0.9729(3) 1.000 0.0178(17) d . . .
C31 C Uani 0.6394(3) 0.30581(13) 0.8014(3) 1.000 0.0154(14) d . . .
C32 C Uani 0.7372(4) 0.30219(14) 0.8537(3) 1.000 0.0182(16) d . . .
C33 C Uani 0.7810(4) 0.27051(14) 0.8722(4) 1.000 0.0221(17) d . . .
C34 C Uani 0.7286(4) 0.24178(15) 0.8375(4) 1.000 0.0227(17) d . . .
C35 C Uani 0.6317(4) 0.24465(14) 0.7867(4) 1.000 0.0202(17) d . . .
C36 C Uani 0.5880(3) 0.27624(13) 0.7683(3) 1.000 0.0151(16) d . . .
C37 C Uani 0.8209(3) 0.41531(13) 0.3474(3) 1.000 0.0159(16) d . . .
C38 C Uani 0.8335(4) 0.41974(14) 0.2540(4) 1.000 0.0198(17) d . . .
C39 C Uani 0.8703(4) 0.44969(15) 0.2246(4) 1.000 0.0265(19) d . . .
C40 C Uani 0.8942(4) 0.47625(15) 0.2877(4) 1.000 0.0260(17) d . . .
C41 C Uani 0.8802(4) 0.47298(14) 0.3803(4) 1.000 0.0253(17) d . . .
C42 C Uani 0.8436(4) 0.44274(14) 0.4102(4) 1.000 0.0215(17) d . . .
C43 C Uani 0.6277(3) 0.39115(13) 0.3525(3) 1.000 0.0159(14) d . . .
C44 C Uani 0.6017(4) 0.42369(15) 0.3166(4) 1.000 0.0282(19) d . . .
C45 C Uani 0.5035(4) 0.43433(17) 0.2988(5) 1.000 0.038(2) d . . .
C46 C Uani 0.4279(4) 0.41265(16) 0.3149(4) 1.000 0.033(2) d . . .
C47 C Uani 0.4517(4) 0.38046(15) 0.3489(4) 1.000 0.0259(19) d . . .
C48 C Uani 0.5510(3) 0.36987(14) 0.3690(3) 1.000 0.0184(16) d . . .
C49 C Uani 0.7761(3) 0.34567(13) 0.2990(3) 1.000 0.0149(14) d . . .
C50 C Uani 0.7014(4) 0.32104(13) 0.2713(3) 1.000 0.0190(17) d . . .
C51 C Uani 0.7168(4) 0.29455(14) 0.2125(4) 1.000 0.0239(17) d . . .
C52 C Uani 0.8052(4) 0.29180(16) 0.1792(4) 1.000 0.0303(19) d . . .
C53 C Uani 0.8790(4) 0.31557(15) 0.2061(4) 1.000 0.0275(19) d . . .
C54 C Uani 0.8653(4) 0.34204(14) 0.2660(3) 1.000 0.0197(17) d . . .
C55 C Uani 1.0254(3) 0.33329(13) 0.6580(3) 1.000 0.0130(14) d . . .
C56 C Uani 1.0122(4) 0.30767(14) 0.7208(4) 1.000 0.0205(16) d . . .
C57 C Uani 1.0711(4) 0.30628(15) 0.8125(4) 1.000 0.0251(19) d . . .
C58 C Uani 1.1416(4) 0.33144(15) 0.8416(4) 1.000 0.0257(19) d . . .
C59 C Uani 1.1532(4) 0.35739(15) 0.7812(4) 1.000 0.0240(19) d . . .
C60 C Uani 1.0957(3) 0.35872(14) 0.6894(4) 1.000 0.0197(16) d . . .
C61 C Uani 0.9487(3) 0.29051(13) 0.5010(3) 1.000 0.0148(14) d . . .
C62 C Uani 1.0302(3) 0.26905(13) 0.5345(3) 1.000 0.0178(16) d . . .
C63 C Uani 1.0301(4) 0.23595(14) 0.5040(3) 1.000 0.0190(16) d . . .
C64 C Uani 0.9483(4) 0.22315(13) 0.4402(3) 1.000 0.0174(17) d . . .
C65 C Uani 0.8681(4) 0.24397(13) 0.4060(3) 1.000 0.0172(17) d . . .
C66 C Uani 0.8685(3) 0.27712(13) 0.4355(3) 1.000 0.0153(16) d . . .
C67 C Uani 1.0311(3) 0.35444(13) 0.4669(3) 1.000 0.0150(14) d . . .
C68 C Uani 1.0867(4) 0.33585(14) 0.4123(4) 1.000 0.0203(17) d . . .
C69 C Uani 1.1451(4) 0.35209(14) 0.3550(4) 1.000 0.0228(19) d . . .
C70 C Uani 1.1482(4) 0.38669(15) 0.3524(4) 1.000 0.0255(19) d . . .
C71 C Uani 1.0947(4) 0.40589(14) 0.4070(4) 1.000 0.0211(17) d . . .
C72 C Uani 1.0369(3) 0.38961(14) 0.4642(3) 1.000 0.0184(16) d . . .
C73 C Uani 0.7058(3) 0.29379(13) 0.5534(3) 1.000 0.0146(16) d . . .
C74 C Uani 0.6349(4) 0.26549(14) 0.5146(4) 1.000 0.0218(17) d . . .
C75 C Uani 0.8850(3) 0.41933(13) 0.6737(3) 1.000 0.0144(16) d . . .
C76 C Uani 0.9688(4) 0.44412(15) 0.7046(4) 1.000 0.0254(19) d . . .
C77 C Uani 0.8639(4) 0.37595(13) 0.9098(4) 1.000 0.0204(17) d . . .
C78 C Uani 0.8975(6) 0.3803(3) 1.0180(6) 0.837(7) 0.036(3) d UP B 3
C78A C Uani 0.921(4) 0.3813(18) 0.998(4) 0.163(7) 0.038(3) d UP B 4
C79 C Uani 0.3400(4) 0.28724(16) 0.1496(4) 1.000 0.0341(19) d . . .
C80A C Uani 0.1363(13) 0.4212(5) -0.0069(13) 0.675(5) 0.1041(12) d UP A 2
C80 C Uani 0.156(3) 0.4043(10) 0.001(3) 0.325(5) 0.1041(12) d UP A 1
H1 H Uiso 0.857(6) 0.3542(19) 0.748(5) 1.000 0.07(2) d . . .
H2 H Uiso 0.47621 0.40103 0.60546 1.000 0.0190 c RU . .
H3 H Uiso 0.30329 0.39900 0.55374 1.000 0.0230 c RU . .
H4 H Uiso 0.19888 0.43303 0.62572 1.000 0.0250 c RU . .
H5 H Uiso 0.26750 0.46877 0.75113 1.000 0.0350 c RU . .
H6 H Uiso 0.44034 0.46963 0.80755 1.000 0.0290 c RU . .
H7 H Uiso 0.795(4) 0.3297(17) 0.695(4) 1.000 0.03(2) d . . .
H8 H Uiso 0.64704 0.41145 0.95033 1.000 0.0240 c RU . .
H9 H Uiso 0.66100 0.43624 1.10051 1.000 0.0310 c RU . .
H10 H Uiso 0.64806 0.49400 1.11571 1.000 0.0390 c RU . .
H11 H Uiso 0.61999 0.52832 0.98060 1.000 0.0390 c RU . .
H12 H Uiso 0.60548 0.50400 0.82889 1.000 0.0290 c RU . .
H14 H Uiso 0.77231 0.48408 0.78599 1.000 0.0260 c RU . .
H15 H Uiso 0.83334 0.52462 0.69350 1.000 0.0390 c RU . .
H16 H Uiso 0.75518 0.53300 0.53420 1.000 0.0400 c RU . .
H17 H Uiso 0.61449 0.50042 0.46919 1.000 0.0340 c RU . .
H18 H Uiso 0.55109 0.46081 0.56296 1.000 0.0250 c RU . .
H20 H Uiso 0.54068 0.33614 0.57445 1.000 0.0190 c RU . .
H21 H Uiso 0.41319 0.30955 0.46810 1.000 0.0220 c RU . .
H22 H Uiso 0.26443 0.29425 0.51671 1.000 0.0240 c RU . .
H23 H Uiso 0.24536 0.30446 0.67239 1.000 0.0210 c RU . .
H24 H Uiso 0.37349 0.33043 0.78036 1.000 0.0190 c RU . .
H26 H Uiso 0.41555 0.38589 0.81928 1.000 0.0200 c RU . .
H27 H Uiso 0.36173 0.40155 0.95894 1.000 0.0290 c RU . .
H28 H Uiso 0.45223 0.38518 1.10767 1.000 0.0360 c RU . .
H29 H Uiso 0.59636 0.35216 1.11656 1.000 0.0290 c RU . .
H30 H Uiso 0.65018 0.33633 0.97723 1.000 0.0210 c RU . .
H32 H Uiso 0.77443 0.32174 0.87705 1.000 0.0220 c RU . .
H33 H Uiso 0.84708 0.26863 0.90865 1.000 0.0260 c RU . .
H34 H Uiso 0.75902 0.22022 0.84869 1.000 0.0270 c RU . .
H35 H Uiso 0.59487 0.22495 0.76419 1.000 0.0240 c RU . .
H36 H Uiso 0.52158 0.27781 0.73243 1.000 0.0180 c RU . .
H38 H Uiso 0.81648 0.40191 0.20929 1.000 0.0240 c RU . .
H39 H Uiso 0.87931 0.45202 0.16044 1.000 0.0320 c RU . .
H40 H Uiso 0.92017 0.49663 0.26719 1.000 0.0320 c RU . .
H41 H Uiso 0.89541 0.49125 0.42381 1.000 0.0300 c RU . .
H42 H Uiso 0.83380 0.44067 0.47424 1.000 0.0260 c RU . .
H44 H Uiso 0.65280 0.43853 0.30455 1.000 0.0340 c RU . .
H45 H Uiso 0.48737 0.45649 0.27555 1.000 0.0460 c RU . .
H46 H Uiso 0.36004 0.41996 0.30248 1.000 0.0400 c RU . .
H47 H Uiso 0.39998 0.36548 0.35857 1.000 0.0300 c RU . .
H48 H Uiso 0.56684 0.34794 0.39428 1.000 0.0220 c RU . .
H50 H Uiso 0.63981 0.32263 0.29333 1.000 0.0230 c RU . .
H51 H Uiso 0.66581 0.27810 0.19488 1.000 0.0290 c RU . .
H52 H Uiso 0.81511 0.27372 0.13825 1.000 0.0360 c RU . .
H53 H Uiso 0.94018 0.31383 0.18337 1.000 0.0330 c RU . .
H54 H Uiso 0.91779 0.35791 0.28477 1.000 0.0240 c RU . .
H56 H Uiso 0.96261 0.29089 0.70125 1.000 0.0250 c RU . .
H57 H Uiso 1.06305 0.28833 0.85458 1.000 0.0300 c RU . .
H58 H Uiso 1.18190 0.33064 0.90385 1.000 0.0310 c RU . .
H59 H Uiso 1.20099 0.37461 0.80218 1.000 0.0290 c RU . .
H60 H Uiso 1.10411 0.37684 0.64803 1.000 0.0230 c RU . .
H62 H Uiso 1.08609 0.27740 0.57881 1.000 0.0210 c RU . .
H63 H Uiso 1.08616 0.22188 0.52669 1.000 0.0230 c RU . .
H64 H Uiso 0.94761 0.20027 0.42040 1.000 0.0210 c RU . .
H65 H Uiso 0.81236 0.23543 0.36191 1.000 0.0210 c RU . .
H66 H Uiso 0.81291 0.29117 0.41077 1.000 0.0190 c RU . .
H68 H Uiso 1.08484 0.31191 0.41395 1.000 0.0240 c RU . .
H69 H Uiso 1.18257 0.33918 0.31795 1.000 0.0270 c RU . .
H70 H Uiso 1.18741 0.39761 0.31286 1.000 0.0300 c RU . .
H71 H Uiso 1.09740 0.42983 0.40541 1.000 0.0250 c RU . .
H72 H Uiso 1.00072 0.40266 0.50208 1.000 0.0220 c RU . .
H74A H Uiso 0.67427 0.24474 0.50990 1.000 0.0260 c RU . .
H74B H Uiso 0.58945 0.26100 0.55979 1.000 0.0260 c RU . .
H76A H Uiso 0.94010 0.46608 0.71859 1.000 0.0310 c RU . .
H76B H Uiso 1.01193 0.43593 0.76416 1.000 0.0310 c RU . .
H78A H Uiso 0.89950 0.40458 1.03391 0.837(7) 0.0420 c RUP B 3
H78B H Uiso 0.84802 0.36936 1.05094 0.837(7) 0.0420 c RUP B 3
H78C H Uiso 0.98394 0.39307 0.99075 0.163(7) 0.0460 c RUP B 4
H78D H Uiso 0.94010 0.35936 1.02932 0.163(7) 0.0460 c RUP B 4
H79A H Uiso 0.30230 0.26649 0.15861 1.000 0.0400 c RU . .
H79B H Uiso 0.36734 0.28449 0.09042 1.000 0.0400 c RU . .
H80C H Uiso 0.11534 0.39808 -0.02797 0.675(5) 0.1250 c RUP A 2
H80D H Uiso 0.07551 0.43350 0.00266 0.675(5) 0.1250 c RUP A 2
H80A H Uiso 0.21568 0.38955 0.00736 0.325(5) 0.1250 c RUP A 1
H80B H Uiso 0.09521 0.39100 -0.02532 0.325(5) 0.1250 c RUP A 1

loop_
_atom_type_symbol
_atom_type_description
_atom_type_scat_dispersion_real
_atom_type_scat_dispersion_imag
_atom_type_scat_source
C C 0.0033 0.0016 ' International Tables Vol C Tables 4.2.6.8 and 6.1.1.4'
H H 0.0000 0.0000 ' International Tables Vol C Tables 4.2.6.8 and 6.1.1.4'
Cl Cl 0.1484 0.1585 ' International Tables Vol C Tables 4.2.6.8 and 6.1.1.4'
F F 0.0171 0.0103 ' International Tables Vol C Tables 4.2.6.8 and 6.1.1.4'
O O 0.0106 0.0060 ' International Tables Vol C Tables 4.2.6.8 and 6.1.1.4'
P P 0.1023 0.0942 ' International Tables Vol C Tables 4.2.6.8 and 6.1.1.4'
Ru Ru -1.2594 0.8363 ' International Tables Vol C Tables 4.2.6.8 and 6.1.1.4'

loop_
_geom_angle_atom_site_label_1
_geom_angle_atom_site_label_2
_geom_angle_atom_site_label_3
_geom_angle
_geom_angle_publ_flag
Cl1 Ru1 P1 171.86(5) yes
Cl1 Ru1 P2 89.59(5) yes
Cl1 Ru1 O1 79.13(11) yes
Cl1 Ru1 O3 89.10(9) yes
Cl1 Ru1 O4 86.92(9) yes
P1 Ru1 P2 97.89(5) yes
P1 Ru1 O1 93.53(11) yes
P1 Ru1 O3 86.68(9) yes
P1 Ru1 O4 96.65(9) yes
P2 Ru1 O1 168.39(11) yes
P2 Ru1 O3 98.16(9) yes
P2 Ru1 O4 86.75(9) yes
O1 Ru1 O3 84.54(13) yes
O1 Ru1 O4 89.87(13) yes
O3 Ru1 O4 173.67(11) yes
Cl1 Ru2 P3 89.48(5) yes
Cl1 Ru2 P4 101.05(5) yes
Cl1 Ru2 O1 81.10(8) yes
Cl1 Ru2 O2 87.70(8) yes
Cl1 Ru2 O6 168.18(8) yes
P3 Ru2 P4 98.32(5) yes
P3 Ru2 O1 163.90(11) yes
P3 Ru2 O2 86.98(9) yes
P3 Ru2 O6 95.52(9) yes
P4 Ru2 O1 96.30(12) yes
P4 Ru2 O2 169.75(9) yes
P4 Ru2 O6 88.84(9) yes
O1 Ru2 O2 79.66(14) yes
O1 Ru2 O6 91.49(11) yes
O2 Ru2 O6 81.90(11) yes
Ru1 Cl1 Ru2 93.49(4) yes
Ru1 P1 C55 109.68(15) yes
Ru1 P1 C61 120.88(15) yes
Ru1 P1 C67 117.61(16) yes
C55 P1 C61 101.5(2) yes
C55 P1 C67 102.4(2) yes
C61 P1 C67 102.2(2) yes
Ru1 P2 C37 120.20(15) yes
Ru1 P2 C43 111.63(14) yes
Ru1 P2 C49 115.56(16) yes
C37 P2 C43 99.3(2) yes
C37 P2 C49 103.8(2) yes
C43 P2 C49 104.1(2) yes
Ru2 P3 C1 118.74(17) yes
Ru2 P3 C7 120.24(16) yes
Ru2 P3 C13 108.98(17) yes
C1 P3 C7 103.0(2) yes
C1 P3 C13 101.7(2) yes
C7 P3 C13 101.4(2) yes
Ru2 P4 C19 124.18(16) yes
Ru2 P4 C25 113.41(16) yes
Ru2 P4 C31 112.61(15) yes
C19 P4 C25 103.7(2) yes
C19 P4 C31 97.3(2) yes
C25 P4 C31 102.6(2) yes
Ru1 O1 Ru2 101.99(16) yes
Ru2 O2 C75 134.0(3) yes
Ru1 O3 C75 128.6(3) yes
Ru1 O4 C73 123.0(3) yes
Ru2 O6 C77 123.4(3) yes
Ru1 O1 H7 102(4) no
Ru2 O1 H1 94(5) no
Ru1 O1 H1 125(5) no
H1 O1 H7 112(6) no
Ru2 O1 H7 124(4) no
P3 C1 C6 121.4(4) yes
P3 C1 C2 119.9(3) yes
C2 C1 C6 118.6(4) no
C1 C2 C3 120.7(4) no
C2 C3 C4 120.1(5) no
C3 C4 C5 120.0(5) no
C4 C5 C6 120.2(5) no
C1 C6 C5 120.3(5) no
P3 C7 C12 122.9(4) yes
P3 C7 C8 118.4(4) yes
C8 C7 C12 118.7(4) no
C7 C8 C9 119.8(5) no
C8 C9 C10 120.9(5) no
C9 C10 C11 120.4(5) no
C10 C11 C12 119.4(6) no
C7 C12 C11 120.9(5) no
P3 C13 C14 120.2(4) yes
P3 C13 C18 121.1(4) yes
C14 C13 C18 118.6(5) no
C13 C14 C15 121.1(5) no
C14 C15 C16 120.2(5) no
C15 C16 C17 119.1(5) no
C16 C17 C18 120.7(5) no
C13 C18 C17 120.3(5) no
P4 C19 C24 123.4(3) yes
P4 C19 C20 117.8(3) yes
C20 C19 C24 118.1(4) no
C19 C20 C21 120.8(5) no
C20 C21 C22 120.2(4) no
C21 C22 C23 119.8(5) no
C22 C23 C24 120.2(4) no
C19 C24 C23 120.8(4) no
P4 C25 C26 121.1(3) yes
P4 C25 C30 120.9(4) yes
C26 C25 C30 117.8(4) no
C25 C26 C27 120.9(4) no
C26 C27 C28 120.3(5) no
C27 C28 C29 119.7(5) no
C28 C29 C30 119.9(5) no
C25 C30 C29 121.4(5) no
P4 C31 C32 120.2(4) yes
C32 C31 C36 117.1(5) no
P4 C31 C36 122.7(3) yes
C31 C32 C33 121.4(5) no
C32 C33 C34 120.2(5) no
C33 C34 C35 119.6(5) no
C34 C35 C36 120.2(5) no
C31 C36 C35 121.6(4) no
C38 C37 C42 117.5(5) no
P2 C37 C38 123.0(4) yes
P2 C37 C42 119.0(3) yes
C37 C38 C39 121.2(5) no
C38 C39 C40 120.7(5) no
C39 C40 C41 119.6(5) no
C40 C41 C42 119.8(5) no
C37 C42 C41 121.2(5) no
P2 C43 C48 120.5(4) yes
P2 C43 C44 121.1(4) yes
C44 C43 C48 118.2(4) no
C43 C44 C45 121.0(5) no
C44 C45 C46 120.0(6) no
C45 C46 C47 119.9(5) no
C46 C47 C48 120.3(5) no
C43 C48 C47 120.6(5) no
P2 C49 C50 120.5(3) yes
P2 C49 C54 121.6(4) yes
C50 C49 C54 117.5(5) no
C49 C50 C51 120.8(5) no
C50 C51 C52 120.7(5) no
C51 C52 C53 119.1(5) no
C52 C53 C54 120.9(5) no
C49 C54 C53 121.0(5) no
P1 C55 C56 120.1(4) yes
C56 C55 C60 119.0(4) no
P1 C55 C60 120.9(4) yes
C55 C56 C57 120.7(5) no
C56 C57 C58 119.3(5) no
C57 C58 C59 120.5(5) no
C58 C59 C60 120.5(5) no
C55 C60 C59 120.0(5) no
C62 C61 C66 117.4(5) no
P1 C61 C62 122.4(3) yes
P1 C61 C66 120.2(4) yes
C61 C62 C63 121.0(4) no
C62 C63 C64 120.3(5) no
C63 C64 C65 119.4(5) no
C64 C65 C66 120.4(4) no
C61 C66 C65 121.5(4) no
P1 C67 C68 122.7(4) yes
C68 C67 C72 118.2(4) no
P1 C67 C72 119.0(3) yes
C67 C68 C69 120.7(5) no
C68 C69 C70 120.0(5) no
C69 C70 C71 120.7(5) no
C70 C71 C72 119.2(5) no
C67 C72 C71 121.3(4) no
O4 C73 O5 127.4(4) yes
O4 C73 C74 117.4(4) yes
O5 C73 C74 115.2(4) yes
F1 C74 C73 112.5(4) yes
O3 C75 C76 117.0(4) yes
O2 C75 C76 113.0(4) yes
O2 C75 O3 130.0(4) yes
F2 C76 C75 112.3(4) yes
O6 C77 C78 110.5(5) yes
O6 C77 C78A 126(2) yes
O6 C77 O7 127.7(5) yes
O7 C77 C78A 107(2) yes
O7 C77 C78 121.8(5) yes
F3 C78 C77 111.9(7) yes
F3A C78A C77 111(4) yes
C1 C2 H2 120.00 no
C3 C2 H2 120.00 no
C2 C3 H3 120.00 no
C4 C3 H3 120.00 no
C3 C4 H4 120.00 no
C5 C4 H4 120.00 no
C4 C5 H5 120.00 no
C6 C5 H5 120.00 no
C1 C6 H6 120.00 no
C5 C6 H6 120.00 no
C7 C8 H8 120.00 no
C9 C8 H8 120.00 no
C8 C9 H9 120.00 no
C10 C9 H9 120.00 no
C9 C10 H10 120.00 no
C11 C10 H10 120.00 no
C10 C11 H11 120.00 no
C12 C11 H11 120.00 no
C7 C12 H12 120.00 no
C11 C12 H12 120.00 no
C13 C14 H14 119.00 no
C15 C14 H14 119.00 no
C14 C15 H15 120.00 no
C16 C15 H15 120.00 no
C15 C16 H16 120.00 no
C17 C16 H16 120.00 no
C16 C17 H17 120.00 no
C18 C17 H17 120.00 no
C13 C18 H18 120.00 no
C17 C18 H18 120.00 no
C19 C20 H20 120.00 no
C21 C20 H20 120.00 no
C20 C21 H21 120.00 no
C22 C21 H21 120.00 no
C21 C22 H22 120.00 no
C23 C22 H22 120.00 no
C22 C23 H23 120.00 no
C24 C23 H23 120.00 no
C19 C24 H24 120.00 no
C23 C24 H24 120.00 no
C25 C26 H26 120.00 no
C27 C26 H26 120.00 no
C26 C27 H27 120.00 no
C28 C27 H27 120.00 no
C27 C28 H28 120.00 no
C29 C28 H28 120.00 no
C28 C29 H29 120.00 no
C30 C29 H29 120.00 no
C25 C30 H30 119.00 no
C29 C30 H30 119.00 no
C31 C32 H32 119.00 no
C33 C32 H32 119.00 no
C32 C33 H33 120.00 no
C34 C33 H33 120.00 no
C33 C34 H34 120.00 no
C35 C34 H34 120.00 no
C34 C35 H35 120.00 no
C36 C35 H35 120.00 no
C31 C36 H36 119.00 no
C35 C36 H36 119.00 no
C37 C38 H38 119.00 no
C39 C38 H38 119.00 no
C38 C39 H39 120.00 no
C40 C39 H39 120.00 no
C39 C40 H40 120.00 no
C41 C40 H40 120.00 no
C40 C41 H41 120.00 no
C42 C41 H41 120.00 no
C37 C42 H42 119.00 no
C41 C42 H42 119.00 no
C43 C44 H44 119.00 no
C45 C44 H44 120.00 no
C44 C45 H45 120.00 no
C46 C45 H45 120.00 no
C45 C46 H46 120.00 no
C47 C46 H46 120.00 no
C46 C47 H47 120.00 no
C48 C47 H47 120.00 no
C43 C48 H48 120.00 no
C47 C48 H48 120.00 no
C49 C50 H50 120.00 no
C51 C50 H50 120.00 no
C50 C51 H51 120.00 no
C52 C51 H51 120.00 no
C51 C52 H52 120.00 no
C53 C52 H52 120.00 no
C52 C53 H53 120.00 no
C54 C53 H53 120.00 no
C49 C54 H54 120.00 no
C53 C54 H54 120.00 no
C55 C56 H56 120.00 no
C57 C56 H56 120.00 no
C56 C57 H57 120.00 no
C58 C57 H57 120.00 no
C57 C58 H58 120.00 no
C59 C58 H58 120.00 no
C58 C59 H59 120.00 no
C60 C59 H59 120.00 no
C55 C60 H60 120.00 no
C59 C60 H60 120.00 no
C61 C62 H62 120.00 no
C63 C62 H62 120.00 no
C62 C63 H63 120.00 no
C64 C63 H63 120.00 no
C63 C64 H64 120.00 no
C65 C64 H64 120.00 no
C64 C65 H65 120.00 no
C66 C65 H65 120.00 no
C61 C66 H66 119.00 no
C65 C66 H66 119.00 no
C67 C68 H68 120.00 no
C69 C68 H68 120.00 no
C68 C69 H69 120.00 no
C70 C69 H69 120.00 no
C69 C70 H70 120.00 no
C71 C70 H70 120.00 no
C70 C71 H71 120.00 no
C72 C71 H71 120.00 no
C67 C72 H72 119.00 no
C71 C72 H72 119.00 no
F1 C74 H74A 109.00 no
F1 C74 H74B 109.00 no
C73 C74 H74A 109.00 no
C73 C74 H74B 109.00 no
H74A C74 H74B 108.00 no
F2 C76 H76A 109.00 no
F2 C76 H76B 109.00 no
C75 C76 H76A 109.00 no
C75 C76 H76B 109.00 no
H76A C76 H76B 108.00 no
F3 C78 H78A 109.00 no
F3 C78 H78B 109.00 no
C77 C78 H78A 109.00 no
C77 C78 H78B 109.00 no
H78A C78 H78B 108.00 no
F3A C78A H78C 109.00 no
F3A C78A H78D 110.00 no
C77 C78A H78C 109.00 no
C77 C78A H78D 109.00 no
H78C C78A H78D 108.00 no
Cl2 C79 Cl3 112.6(3) yes
Cl2 C79 H79A 109.00 no
Cl2 C79 H79B 109.00 no
Cl3 C79 H79A 109.00 no
Cl3 C79 H79B 109.00 no
H79A C79 H79B 108.00 no
Cl4A C80A Cl5A 116.3(11) yes
Cl4A C80A H80C 108.00 no
Cl4A C80A H80D 108.00 no
Cl5A C80A H80C 108.00 no
Cl5A C80A H80D 108.00 no
H80C C80A H80D 107.00 no
Cl4 C80 Cl5 102(2) yes
Cl4 C80 H80A 112.00 no
Cl4 C80 H80B 112.00 no
Cl5 C80 H80A 111.00 no
Cl5 C80 H80B 111.00 no
H80A C80 H80B 109.00 no

loop_
_geom_bond_atom_site_label_1
_geom_bond_atom_site_label_2
_geom_bond_distance
_geom_bond_publ_flag
Ru1 Cl1 2.4296(14) yes
Ru1 P1 2.2912(14) yes
Ru1 P2 2.2774(14) yes
Ru1 O1 2.250(3) yes
Ru1 O3 2.091(3) yes
Ru1 O4 2.101(3) yes
Ru2 Cl1 2.3543(13) yes
Ru2 P3 2.2784(15) yes
Ru2 P4 2.2859(15) yes
Ru2 O1 2.234(4) yes
Ru2 O2 2.136(3) yes
Ru2 O6 2.106(3) yes
P1 C55 1.842(4) yes
P1 C61 1.828(5) yes
P1 C67 1.834(5) yes
P2 C37 1.828(5) yes
P2 C43 1.856(4) yes
P2 C49 1.836(5) yes
Cl2 C79 1.768(6) yes
P3 C1 1.845(4) yes
P3 C13 1.844(5) yes
P3 C7 1.837(5) yes
Cl3 C79 1.751(6) yes
P4 C19 1.844(4) yes
P4 C31 1.857(5) yes
P4 C25 1.831(4) yes
Cl4A C80A 1.722(19) yes
Cl5A C80A 1.62(2) yes
Cl4 C80 1.77(4) yes
Cl5 C80 1.74(5) yes
F1 C74 1.374(6) yes
F2 C76 1.383(6) yes
F3 C78 1.378(10) yes
F3A C78A 1.36(6) yes
O2 C75 1.251(5) yes
O3 C75 1.263(5) yes
O4 C73 1.264(6) yes
O5 C73 1.249(5) yes
O6 C77 1.257(6) yes
O7 C77 1.246(6) yes
O1 H7 0.76(7) no
O1 H1 0.94(8) no
C1 C6 1.400(7) no
C1 C2 1.395(6) no
C2 C3 1.381(6) no
C3 C4 1.384(7) no
C4 C5 1.382(8) no
C5 C6 1.387(8) no
C7 C8 1.398(7) no
C7 C12 1.389(8) no
C8 C9 1.384(7) no
C9 C10 1.369(9) no
C10 C11 1.377(8) no
C11 C12 1.392(8) no
C13 C18 1.392(7) no
C13 C14 1.390(8) no
C14 C15 1.387(8) no
C15 C16 1.384(8) no
C16 C17 1.394(8) no
C17 C18 1.388(8) no
C19 C24 1.399(6) no
C19 C20 1.388(6) no
C20 C21 1.382(7) no
C21 C22 1.388(8) no
C22 C23 1.366(8) no
C23 C24 1.388(7) no
C25 C26 1.399(6) no
C25 C30 1.392(6) no
C26 C27 1.389(7) no
C27 C28 1.381(8) no
C28 C29 1.385(8) no
C29 C30 1.388(7) no
C31 C32 1.401(7) no
C31 C36 1.400(7) no
C32 C33 1.393(8) no
C33 C34 1.384(8) no
C34 C35 1.381(8) no
C35 C36 1.389(7) no
C37 C38 1.385(7) no
C37 C42 1.405(7) no
C38 C39 1.384(8) no
C39 C40 1.383(8) no
C40 C41 1.374(8) no
C41 C42 1.395(8) no
C43 C44 1.408(8) no
C43 C48 1.395(7) no
C44 C45 1.376(8) no
C45 C46 1.391(8) no
C46 C47 1.381(9) no
C47 C48 1.390(7) no
C49 C54 1.388(7) no
C49 C50 1.409(7) no
C50 C51 1.384(7) no
C51 C52 1.377(8) no
C52 C53 1.376(8) no
C53 C54 1.387(8) no
C55 C56 1.388(7) no
C55 C60 1.402(7) no
C56 C57 1.397(8) no
C57 C58 1.390(8) no
C58 C59 1.370(8) no
C59 C60 1.391(8) no
C61 C62 1.406(6) no
C61 C66 1.397(6) no
C62 C63 1.382(7) no
C63 C64 1.391(7) no
C64 C65 1.380(7) no
C65 C66 1.380(7) no
C67 C72 1.398(8) no
C67 C68 1.394(7) no
C68 C69 1.399(8) no
C69 C70 1.373(8) no
C70 C71 1.389(8) no
C71 C72 1.393(7) no
C73 C74 1.513(7) no
C75 C76 1.505(7) no
C77 C78A 1.36(6) no
C77 C78 1.532(10) no
C2 H2 0.9500 no
C3 H3 0.9500 no
C4 H4 0.9500 no
C5 H5 0.9500 no
C6 H6 0.9500 no
C8 H8 0.9500 no
C9 H9 0.9500 no
C10 H10 0.9500 no
C11 H11 0.9500 no
C12 H12 0.9500 no
C14 H14 0.9500 no
C15 H15 0.9500 no
C16 H16 0.9500 no
C17 H17 0.9500 no
C18 H18 0.9500 no
C20 H20 0.9500 no
C21 H21 0.9500 no
C22 H22 0.9500 no
C23 H23 0.9500 no
C24 H24 0.9500 no
C26 H26 0.9500 no
C27 H27 0.9500 no
C28 H28 0.9500 no
C29 H29 0.9500 no
C30 H30 0.9500 no
C32 H32 0.9500 no
C33 H33 0.9500 no
C34 H34 0.9500 no
C35 H35 0.9500 no
C36 H36 0.9500 no
C38 H38 0.9500 no
C39 H39 0.9500 no
C40 H40 0.9500 no
C41 H41 0.9500 no
C42 H42 0.9500 no
C44 H44 0.9500 no
C45 H45 0.9500 no
C46 H46 0.9500 no
C47 H47 0.9500 no
C48 H48 0.9500 no
C50 H50 0.9500 no
C51 H51 0.9500 no
C52 H52 0.9500 no
C53 H53 0.9500 no
C54 H54 0.9500 no
C56 H56 0.9500 no
C57 H57 0.9500 no
C58 H58 0.9500 no
C59 H59 0.9500 no
C60 H60 0.9500 no
C62 H62 0.9500 no
C63 H63 0.9500 no
C64 H64 0.9500 no
C65 H65 0.9500 no
C66 H66 0.9500 no
C68 H68 0.9500 no
C69 H69 0.9500 no
C70 H70 0.9500 no
C71 H71 0.9500 no
C72 H72 0.9500 no
C74 H74B 0.9900 no
C74 H74A 0.9900 no
C76 H76A 0.9900 no
C76 H76B 0.9900 no
C78 H78A 0.9900 no
C78 H78B 0.9900 no
C78A H78D 0.9900 no
C78A H78C 1.0000 no
C79 H79B 0.9900 no
C79 H79A 0.9900 no
C80A H80D 0.9900 no
C80A H80C 0.9900 no
C80 H80A 0.9900 no
C80 H80B 0.9900 no

loop_
_geom_hbond_atom_site_label_D
_geom_hbond_atom_site_label_H
_geom_hbond_atom_site_label_A
_geom_hbond_distance_DH
_geom_hbond_distance_HA
_geom_hbond_distance_DA
_geom_hbond_angle_DHA
_geom_hbond_site_symmetry_A
_geom_hbond_publ_flag
O1 H1 O7 0.94(8) 1.70(7) 2.606(4) 161(7) . yes
O1 H7 O5 0.76(7) 1.87(7) 2.579(5) 156(6) . yes
C2 H2 Cl1 0.9500 2.5300 3.374(4) 147.00 . yes
C4 H4 F2 0.9500 2.4500 3.321(6) 153.00 1_455 yes
C8 H8 O6 0.9500 2.3700 3.002(6) 124.00 . yes
C20 H20 Cl1 0.9500 2.6400 3.408(5) 139.00 . yes
C32 H32 O6 0.9500 2.4800 3.303(6) 145.00 . yes
C38 H38 F3A 0.9500 2.4700 3.10(2) 123.00 1_554 yes
C39 H39 F3A 0.9500 2.5500 3.13(2) 120.00 1_554 yes
C42 H42 O3 0.9500 2.3100 3.054(6) 135.00 . yes
C48 H48 O4 0.9500 2.4500 3.224(6) 138.00 . yes
C66 H66 O4 0.9500 2.4200 3.083(5) 127.00 . yes
C72 H72 O3 0.9500 2.2600 3.097(5) 147.00 . yes
C76 H76B Cl5A 0.9900 2.7600 3.665(9) 153.00 1_656 yes
C79 H79A O5 0.9900 2.2700 3.199(7) 155.00 4_454 yes
C80A H80C F3 0.9900 2.5300 3.15(2) 120.00 1_454 yes

loop_
_geom_torsion_atom_site_label_1
_geom_torsion_atom_site_label_2
_geom_torsion_atom_site_label_3
_geom_torsion_atom_site_label_4
_geom_torsion
_geom_torsion_publ_flag
P2 Ru1 Cl1 Ru2 -167.78(5) no
O1 Ru1 Cl1 Ru2 15.00(11) no
O3 Ru1 Cl1 Ru2 -69.61(9) no
O4 Ru1 Cl1 Ru2 105.46(9) no
P2 Ru1 P1 C55 156.49(17) no
P2 Ru1 P1 C61 -86.08(17) no
P2 Ru1 P1 C67 40.14(17) no
O1 Ru1 P1 C55 -25.6(2) no
O1 Ru1 P1 C61 91.8(2) no
O1 Ru1 P1 C67 -142.0(2) no
O3 Ru1 P1 C55 58.70(19) no
O3 Ru1 P1 C61 176.13(19) no
O3 Ru1 P1 C67 -57.65(19) no
O4 Ru1 P1 C55 -115.89(19) no
O4 Ru1 P1 C61 1.54(19) no
O4 Ru1 P1 C67 127.76(19) no
Cl1 Ru1 P2 C37 96.98(18) no
Cl1 Ru1 P2 C43 -18.60(18) no
Cl1 Ru1 P2 C49 -137.34(16) no
P1 Ru1 P2 C37 -79.81(18) no
P1 Ru1 P2 C43 164.61(18) no
P1 Ru1 P2 C49 45.87(16) no
O3 Ru1 P2 C37 7.9(2) no
O3 Ru1 P2 C43 -107.64(19) no
O3 Ru1 P2 C49 133.62(18) no
O4 Ru1 P2 C37 -176.08(19) no
O4 Ru1 P2 C43 68.34(19) no
O4 Ru1 P2 C49 -50.40(18) no
Cl1 Ru1 O1 Ru2 -16.16(12) no
P1 Ru1 O1 Ru2 160.29(13) no
O3 Ru1 O1 Ru2 73.97(15) no
O4 Ru1 O1 Ru2 -103.05(16) no
Cl1 Ru1 O3 C75 47.5(4) no
P1 Ru1 O3 C75 -125.5(4) no
P2 Ru1 O3 C75 137.0(4) no
O1 Ru1 O3 C75 -31.7(4) no
Cl1 Ru1 O4 C73 -106.2(3) no
P1 Ru1 O4 C73 66.4(3) no
P2 Ru1 O4 C73 164.0(3) no
O1 Ru1 O4 C73 -27.1(3) no
P3 Ru2 Cl1 Ru1 151.87(5) no
P4 Ru2 Cl1 Ru1 -109.76(5) no
O1 Ru2 Cl1 Ru1 -15.02(12) no
O2 Ru2 Cl1 Ru1 64.87(9) no
Cl1 Ru2 P3 C1 61.88(17) no
Cl1 Ru2 P3 C7 -170.06(18) no
Cl1 Ru2 P3 C13 -53.80(17) no
P4 Ru2 P3 C1 -39.21(17) no
P4 Ru2 P3 C7 88.85(18) no
P4 Ru2 P3 C13 -154.90(17) no
O2 Ru2 P3 C1 149.60(18) no
O2 Ru2 P3 C7 -82.34(19) no
O2 Ru2 P3 C13 33.92(18) no
O6 Ru2 P3 C1 -128.85(18) no
O6 Ru2 P3 C7 -0.79(19) no
O6 Ru2 P3 C13 115.47(18) no
Cl1 Ru2 P4 C19 -12.3(2) no
Cl1 Ru2 P4 C25 -139.68(16) no
Cl1 Ru2 P4 C31 104.42(16) no
P3 Ru2 P4 C19 78.79(19) no
P3 Ru2 P4 C25 -48.58(17) no
P3 Ru2 P4 C31 -164.48(16) no
O1 Ru2 P4 C19 -94.4(2) no
O1 Ru2 P4 C25 138.20(18) no
O1 Ru2 P4 C31 22.29(17) no
O6 Ru2 P4 C19 174.2(2) no
O6 Ru2 P4 C25 46.83(18) no
O6 Ru2 P4 C31 -69.08(17) no
Cl1 Ru2 O1 Ru1 16.59(12) no
P4 Ru2 O1 Ru1 116.84(13) no
O2 Ru2 O1 Ru1 -72.68(15) no
O6 Ru2 O1 Ru1 -154.16(15) no
Cl1 Ru2 O2 C75 -42.8(4) no
P3 Ru2 O2 C75 -132.4(4) no
O1 Ru2 O2 C75 38.6(4) no
O6 Ru2 O2 C75 131.6(4) no
P3 Ru2 O6 C77 -139.3(4) no
P4 Ru2 O6 C77 122.4(4) no
O1 Ru2 O6 C77 26.2(4) no
O2 Ru2 O6 C77 -53.2(4) no
Ru1 P1 C55 C56 84.8(4) no
Ru1 P1 C55 C60 -92.2(4) no
C61 P1 C55 C56 -44.2(4) no
C61 P1 C55 C60 138.8(4) no
C67 P1 C55 C56 -149.6(4) no
C67 P1 C55 C60 33.4(4) no
Ru1 P1 C61 C62 -151.1(3) no
Ru1 P1 C61 C66 30.8(4) no
C55 P1 C61 C62 -29.6(4) no
C55 P1 C61 C66 152.3(4) no
C67 P1 C61 C62 75.9(4) no
C67 P1 C61 C66 -102.2(4) no
Ru1 P1 C67 C68 -142.0(4) no
Ru1 P1 C67 C72 35.2(4) no
C55 P1 C67 C68 97.8(4) no
C55 P1 C67 C72 -85.0(4) no
C61 P1 C67 C68 -7.1(4) no
C61 P1 C67 C72 170.1(3) no
Ru1 P2 C37 C38 154.2(4) no
Ru1 P2 C37 C42 -34.5(4) no
C43 P2 C37 C38 -84.0(4) no
C43 P2 C37 C42 87.3(4) no
C49 P2 C37 C38 23.2(5) no
C49 P2 C37 C42 -165.5(4) no
Ru1 P2 C43 C44 122.0(4) no
Ru1 P2 C43 C48 -52.5(4) no
C37 P2 C43 C44 -5.8(4) no
C37 P2 C43 C48 179.7(4) no
C49 P2 C43 C44 -112.6(4) no
C49 P2 C43 C48 72.8(4) no
Ru1 P2 C49 C50 80.5(4) no
Ru1 P2 C49 C54 -91.8(4) no
C37 P2 C49 C50 -145.8(4) no
C37 P2 C49 C54 42.0(4) no
C43 P2 C49 C50 -42.3(4) no
C43 P2 C49 C54 145.4(4) no
Ru2 P3 C1 C2 -28.6(4) no
Ru2 P3 C1 C6 149.7(4) no
C7 P3 C1 C2 -164.3(4) no
C7 P3 C1 C6 14.0(5) no
C13 P3 C1 C2 90.9(4) no
C13 P3 C1 C6 -90.8(4) no
Ru2 P3 C7 C8 -33.8(4) no
Ru2 P3 C7 C12 149.4(4) no
C1 P3 C7 C8 101.1(4) no
C1 P3 C7 C12 -75.7(4) no
C13 P3 C7 C8 -153.9(4) no
C13 P3 C7 C12 29.3(5) no
Ru2 P3 C13 C14 -85.3(4) no
Ru2 P3 C13 C18 90.6(5) no
C1 P3 C13 C14 148.5(4) no
C1 P3 C13 C18 -35.6(5) no
C7 P3 C13 C14 42.4(5) no
C7 P3 C13 C18 -141.7(4) no
Ru2 P4 C19 C20 41.7(5) no
Ru2 P4 C19 C24 -148.5(4) no
C25 P4 C19 C20 173.0(4) no
C25 P4 C19 C24 -17.2(5) no
C31 P4 C19 C20 -82.1(4) no
C31 P4 C19 C24 87.7(4) no
Ru2 P4 C25 C26 90.6(4) no
Ru2 P4 C25 C30 -83.4(4) no
C19 P4 C25 C26 -46.8(5) no
C19 P4 C25 C30 139.2(4) no
C31 P4 C25 C26 -147.7(4) no
C31 P4 C25 C30 38.3(5) no
Ru2 P4 C31 C32 38.1(4) no
Ru2 P4 C31 C36 -139.3(3) no
C19 P4 C31 C32 170.0(4) no
C19 P4 C31 C36 -7.5(4) no
C25 P4 C31 C32 -84.1(4) no
C25 P4 C31 C36 98.4(4) no
Ru2 O2 C75 O3 7.1(8) no
Ru2 O2 C75 C76 -172.8(3) no
Ru1 O3 C75 O2 -11.0(7) no
Ru1 O3 C75 C76 168.8(3) no
Ru1 O4 C73 O5 1.5(6) no
Ru1 O4 C73 C74 -179.4(3) no
Ru2 O6 C77 O7 -9.0(7) no
Ru2 O6 C77 C78 174.0(5) no
P3 C1 C2 C3 177.2(4) no
C6 C1 C2 C3 -1.1(7) no
P3 C1 C6 C5 -178.4(4) no
C2 C1 C6 C5 -0.1(8) no
C1 C2 C3 C4 1.3(8) no
C2 C3 C4 C5 -0.3(8) no
C3 C4 C5 C6 -0.9(9) no
C4 C5 C6 C1 1.1(9) no
P3 C7 C8 C9 -178.3(4) no
C12 C7 C8 C9 -1.4(7) no
P3 C7 C12 C11 178.3(4) no
C8 C7 C12 C11 1.5(7) no
C7 C8 C9 C10 0.6(8) no
C8 C9 C10 C11 0.3(8) no
C9 C10 C11 C12 -0.2(8) no
C10 C11 C12 C7 -0.7(8) no
P3 C13 C14 C15 176.3(4) no
C18 C13 C14 C15 0.3(8) no
P3 C13 C18 C17 -175.4(4) no
C14 C13 C18 C17 0.6(8) no
C13 C14 C15 C16 -0.7(8) no
C14 C15 C16 C17 0.2(9) no
C15 C16 C17 C18 0.6(9) no
C16 C17 C18 C13 -1.1(9) no
P4 C19 C20 C21 168.4(4) no
C24 C19 C20 C21 -1.9(7) no
P4 C19 C24 C23 -168.3(4) no
C20 C19 C24 C23 1.4(7) no
C19 C20 C21 C22 1.5(8) no
C20 C21 C22 C23 -0.6(8) no
C21 C22 C23 C24 0.1(8) no
C22 C23 C24 C19 -0.6(8) no
P4 C25 C26 C27 -175.7(4) no
C30 C25 C26 C27 -1.6(7) no
P4 C25 C30 C29 175.7(4) no
C26 C25 C30 C29 1.5(8) no
C25 C26 C27 C28 1.0(8) no
C26 C27 C28 C29 -0.4(8) no
C27 C28 C29 C30 0.3(8) no
C28 C29 C30 C25 -0.9(8) no
P4 C31 C32 C33 -177.9(4) no
C36 C31 C32 C33 -0.3(7) no
P4 C31 C36 C35 177.8(4) no
C32 C31 C36 C35 0.2(7) no
C31 C32 C33 C34 1.1(8) no
C32 C33 C34 C35 -1.8(8) no
C33 C34 C35 C36 1.7(8) no
C34 C35 C36 C31 -1.0(8) no
P2 C37 C38 C39 173.6(4) no
C42 C37 C38 C39 2.1(8) no
P2 C37 C42 C41 -173.6(4) no
C38 C37 C42 C41 -1.8(8) no
C37 C38 C39 C40 -0.9(8) no
C38 C39 C40 C41 -0.7(8) no
C39 C40 C41 C42 1.1(8) no
C40 C41 C42 C37 0.2(8) no
P2 C43 C44 C45 -174.3(5) no
C48 C43 C44 C45 0.4(8) no
P2 C43 C48 C47 175.8(4) no
C44 C43 C48 C47 1.1(7) no
C43 C44 C45 C46 -1.0(9) no
C44 C45 C46 C47 0.1(9) no
C45 C46 C47 C48 1.4(9) no
C46 C47 C48 C43 -1.9(8) no
P2 C49 C50 C51 -173.3(4) no
C54 C49 C50 C51 -0.7(7) no
P2 C49 C54 C53 174.1(4) no
C50 C49 C54 C53 1.6(7) no
C49 C50 C51 C52 -0.5(8) no
C50 C51 C52 C53 0.8(9) no
C51 C52 C53 C54 0.0(9) no
C52 C53 C54 C49 -1.3(8) no
P1 C55 C56 C57 180.0(4) no
C60 C55 C56 C57 -2.9(8) no
P1 C55 C60 C59 179.2(4) no
C56 C55 C60 C59 2.1(7) no
C55 C56 C57 C58 1.8(8) no
C56 C57 C58 C59 0.1(9) no
C57 C58 C59 C60 -0.9(9) no
C58 C59 C60 C55 -0.2(8) no
P1 C61 C62 C63 -178.6(4) no
C66 C61 C62 C63 -0.5(6) no
P1 C61 C66 C65 179.4(4) no
C62 C61 C66 C65 1.2(6) no
C61 C62 C63 C64 -0.8(7) no
C62 C63 C64 C65 1.4(7) no
C63 C64 C65 C66 -0.6(7) no
C64 C65 C66 C61 -0.7(7) no
P1 C67 C68 C69 176.0(4) no
C72 C67 C68 C69 -1.2(7) no
P1 C67 C72 C71 -175.9(4) no
C68 C67 C72 C71 1.4(7) no
C67 C68 C69 C70 0.2(8) no
C68 C69 C70 C71 0.7(8) no
C69 C70 C71 C72 -0.5(8) no
C70 C71 C72 C67 -0.6(7) no
O4 C73 C74 F1 0.1(6) no
O5 C73 C74 F1 179.4(4) no
O2 C75 C76 F2 -171.5(4) no
O3 C75 C76 F2 8.7(6) no
O6 C77 C78 F3 170.0(6) no
O7 C77 C78 F3 -7.1(11) no

loop_
_platon_squeeze_void_nr
_platon_squeeze_void_average_x
_platon_squeeze_void_average_y
_platon_squeeze_void_average_z
_platon_squeeze_void_volume
_platon_squeeze_void_count_electrons
_platon_squeeze_void_content
1 0.013 0.298 0.032 17 1 ' '
2 0.000 0.500 0.000 98 46 ' '
3 -0.014 0.702 -0.032 17 1 ' '
4 0.500 0.000 0.500 98 46 ' '
5 0.487 0.798 0.468 17 1 ' '
6 0.513 0.202 0.532 17 1 ' '
